data_7002544
loop_
_publ_author_name
'Lin, Ya-Chi'
'Yu, Kuo-Hsuan'
'Huang, Shou-Ling'
'Liu, Yi-Hung'
'Wang, Yu'
'Liu, Shiuh-Tzung'
'Chen, Jwu-Ting'

_publ_section_title
;
 Alternating ethylene-norbornene copolymerization catalyzed by cationic
 organopalladium complexes bearing hemilabile bidentate ligands of
 \a-amino-pyridines
;
_journal_issue 41
_journal_name_full 'Dalton Transactions'
_journal_page_first 9058
_journal_page_last 9067
_journal_paper_doi 10.1039/b912068h
_journal_year 2009
_chemical_formula_sum 'C11 H19 Cl N2 Pd'
_chemical_formula_weight 321.13
_chemical_name_systematic
;
?
;
_space_group_IT_number 2
_symmetry_cell_setting triclinic
_symmetry_space_group_name_Hall '-P 1'
_symmetry_space_group_name_H-M 'P -1'
_atom_sites_solution_hydrogens geom
_atom_sites_solution_primary direct
_atom_sites_solution_secondary difmap
_audit_creation_method SHELXL-97
_cell_angle_alpha 89.2210(10)
_cell_angle_beta 86.4850(10)
_cell_angle_gamma 66.2490(10)
_cell_formula_units_Z 2
_cell_length_a 7.9040(2)
_cell_length_b 8.4760(2)
_cell_length_c 10.5230(2)
_cell_measurement_reflns_used 15621
_cell_measurement_temperature 295(2)
_cell_measurement_theta_max 27.5
_cell_measurement_theta_min 1
_cell_volume 644.01(3)
_computing_cell_refinement 'HKL Denzo & Scalepack (Otwinowski & Minor)'
_computing_data_collection 'COLLECT (Nonius BV)'
_computing_data_reduction 'HKL Denzo & Scalepack (Otwinowski & Minor)'
_computing_molecular_graphics SHELXTL
_computing_publication_material SHELXTL
_computing_structure_refinement 'SHELXL-97 (Sheldrick, 1997)'
_computing_structure_solution 'SHELXS-97 (Sheldrick, 1990)'
_diffrn_ambient_temperature 295(2)
_diffrn_measured_fraction_theta_full 0.968
_diffrn_measured_fraction_theta_max 0.968
_diffrn_measurement_method CCD
_diffrn_radiation_monochromator graphite
_diffrn_radiation_source 'fine-focus sealed tube'
_diffrn_radiation_type MoK\a
_diffrn_radiation_wavelength 0.71073
_diffrn_reflns_av_R_equivalents 0.0251
_diffrn_reflns_av_sigmaI/netI 0.0328
_diffrn_reflns_limit_h_max 10
_diffrn_reflns_limit_h_min -10
_diffrn_reflns_limit_k_max 11
_diffrn_reflns_limit_k_min -10
_diffrn_reflns_limit_l_max 13
_diffrn_reflns_limit_l_min -13
_diffrn_reflns_number 4803
_diffrn_reflns_theta_full 27.49
_diffrn_reflns_theta_max 27.49
_diffrn_reflns_theta_min 1.94
_exptl_absorpt_coefficient_mu 1.620
_exptl_absorpt_correction_T_max 0.733
_exptl_absorpt_correction_T_min 0.635
_exptl_absorpt_correction_type multi-scan
_exptl_absorpt_process_details
;
multi-scan from symmetry-related measurements
Sortav (Blessing 1995)
;
_exptl_crystal_colour yellow
_exptl_crystal_density_diffrn 1.656
_exptl_crystal_density_method 'not measured'
_exptl_crystal_description plate
_exptl_crystal_F_000 324
_exptl_crystal_size_max 0.30
_exptl_crystal_size_mid 0.25
_exptl_crystal_size_min 0.20
_refine_diff_density_max 0.467
_refine_diff_density_min -0.516
_refine_diff_density_rms 0.063
_refine_ls_extinction_coef 0.033(5)
_refine_ls_extinction_expression Fc^*^=kFc[1+0.001xFc^2^\l^3^/sin(2\q)]^-1/4^
_refine_ls_extinction_method SHELXL
_refine_ls_goodness_of_fit_ref 1.073
_refine_ls_hydrogen_treatment mixed
_refine_ls_matrix_type full
_refine_ls_number_parameters 141
_refine_ls_number_reflns 2863
_refine_ls_number_restraints 0
_refine_ls_restrained_S_all 1.073
_refine_ls_R_factor_all 0.0273
_refine_ls_R_factor_gt 0.0254
_refine_ls_shift/su_max 0.004
_refine_ls_shift/su_mean 0.000
_refine_ls_structure_factor_coef Fsqd
_refine_ls_weighting_details 'calc w=1/[\s^2^(Fo^2^)+(0.0286P)^2^+0.3678P] where P=(Fo^2^+2Fc^2^)/3'
_refine_ls_weighting_scheme calc
_refine_ls_wR_factor_gt 0.0651
_refine_ls_wR_factor_ref 0.0663
_reflns_number_gt 2714
_reflns_number_total 2863
_reflns_threshold_expression >2sigma(I)
_cod_data_source_file b912068h.txt
_cod_data_source_block ic10648
_cod_depositor_comments
;
The following automatic conversions were performed:
'_symmetry_cell_setting' value 'Triclinic' changed to 'triclinic'
according to '/home/saulius/struct/CIF-dictionaries/cif_core.dic'
dictionary named 'cif_core.dic' version 2.4.1 from 2010-06-29.

Automatic conversion script
Id: cif_fix_enum 1527 2010-12-29 10:47:43Z saulius 
;
_cod_original_sg_symbol_H-M P-1
_cod_database_code 7002544

loop_
_symmetry_equiv_pos_as_xyz
'x, y, z'
'-x, -y, -z'

loop_
_atom_site_label
_atom_site_type_symbol
_atom_site_fract_x
_atom_site_fract_y
_atom_site_fract_z
_atom_site_U_iso_or_equiv
_atom_site_adp_type
_atom_site_occupancy
_atom_site_symmetry_multiplicity
_atom_site_calc_flag
_atom_site_refinement_flags
_atom_site_disorder_assembly
_atom_site_disorder_group
Pd1 Pd 0.56605(2) 0.06721(2) 0.213332(15) 0.03436(11) Uani 1 1 d . . .
Cl1 Cl 0.72851(11) -0.16561(10) 0.33832(7) 0.05756(19) Uani 1 1 d . . .
N1 N 0.4162(3) 0.2780(3) 0.10906(19) 0.0348(4) Uani 1 1 d . . .
N2 N 0.3089(3) 0.1846(3) 0.33673(19) 0.0368(4) Uani 1 1 d . . .
H2 H 0.318(4) 0.165(4) 0.422(3) 0.039(7) Uiso 1 1 d . . .
C1 C 0.7938(3) -0.0137(3) 0.0867(2) 0.0412(5) Uani 1 1 d . . .
H1A H 0.7697 0.0633 0.0158 0.062 Uiso 1 1 calc R . .
H1B H 0.8193 -0.1280 0.0568 0.062 Uiso 1 1 calc R . .
H1C H 0.8988 -0.0141 0.1282 0.062 Uiso 1 1 calc R . .
C2 C 0.4354(4) 0.2986(3) -0.0167(2) 0.0439(6) Uani 1 1 d . . .
H2A H 0.5284 0.2116 -0.0644 0.053 Uiso 1 1 calc R . .
C3 C 0.3224(4) 0.4437(4) -0.0775(3) 0.0519(7) Uani 1 1 d . . .
H3A H 0.3395 0.4550 -0.1649 0.062 Uiso 1 1 calc R . .
C4 C 0.1838(4) 0.5721(4) -0.0077(3) 0.0535(7) Uani 1 1 d . . .
H4A H 0.1066 0.6720 -0.0470 0.064 Uiso 1 1 calc R . .
C5 C 0.1608(4) 0.5506(3) 0.1217(3) 0.0493(6) Uani 1 1 d . . .
H5A H 0.0666 0.6352 0.1704 0.059 Uiso 1 1 calc R . .
C6 C 0.2787(3) 0.4029(3) 0.1775(2) 0.0371(5) Uani 1 1 d . . .
C7 C 0.2637(4) 0.3699(3) 0.3193(2) 0.0400(5) Uani 1 1 d . . .
H7A H 0.1363 0.4364 0.3527 0.048 Uiso 1 1 calc R . .
C8 C 0.3950(4) 0.4228(4) 0.3910(3) 0.0520(7) Uani 1 1 d . . .
H8A H 0.3828 0.4009 0.4801 0.078 Uiso 1 1 calc R . .
H8B H 0.3646 0.5434 0.3789 0.078 Uiso 1 1 calc R . .
H8C H 0.5201 0.3574 0.3590 0.078 Uiso 1 1 calc R . .
C9 C 0.1613(4) 0.1277(4) 0.3015(2) 0.0458(6) Uani 1 1 d . . .
H9A H 0.1517 0.1395 0.2091 0.055 Uiso 1 1 calc R . .
C10 C 0.2234(5) -0.0628(4) 0.3323(4) 0.0631(8) Uani 1 1 d . . .
H10A H 0.3435 -0.1266 0.2913 0.095 Uiso 1 1 calc R . .
H10B H 0.1364 -0.1043 0.3022 0.095 Uiso 1 1 calc R . .
H10C H 0.2296 -0.0777 0.4227 0.095 Uiso 1 1 calc R . .
C11 C -0.0294(4) 0.2343(5) 0.3648(3) 0.0653(8) Uani 1 1 d . . .
H11B H -0.0651 0.3535 0.3435 0.098 Uiso 1 1 calc R . .
H11C H -0.0250 0.2219 0.4555 0.098 Uiso 1 1 calc R . .
H11A H -0.1182 0.1947 0.3352 0.098 Uiso 1 1 calc R . .

loop_
_atom_site_aniso_label
_atom_site_aniso_U_11
_atom_site_aniso_U_22
_atom_site_aniso_U_33
_atom_site_aniso_U_23
_atom_site_aniso_U_13
_atom_site_aniso_U_12
Pd1 0.03600(13) 0.03188(13) 0.03140(13) 0.00063(7) 0.00169(7) -0.01025(8)
Cl1 0.0636(4) 0.0521(4) 0.0415(3) 0.0102(3) -0.0031(3) -0.0074(3)
N1 0.0361(10) 0.0348(9) 0.0333(10) 0.0009(8) 0.0008(8) -0.0145(8)
N2 0.0385(10) 0.0412(11) 0.0300(10) 0.0002(8) 0.0018(8) -0.0158(9)
C1 0.0338(12) 0.0405(12) 0.0388(12) 0.0027(10) 0.0110(10) -0.0060(10)
C2 0.0490(14) 0.0442(13) 0.0373(12) 0.0026(10) 0.0004(10) -0.0179(12)
C3 0.0612(17) 0.0589(17) 0.0405(13) 0.0139(12) -0.0119(12) -0.0284(15)
C4 0.0541(16) 0.0447(15) 0.0584(17) 0.0164(13) -0.0171(13) -0.0149(13)
C5 0.0454(14) 0.0387(13) 0.0577(16) 0.0018(11) -0.0056(12) -0.0104(11)
C6 0.0340(11) 0.0341(11) 0.0429(12) -0.0005(9) -0.0024(9) -0.0135(9)
C7 0.0392(12) 0.0384(12) 0.0376(12) -0.0063(10) 0.0057(10) -0.0115(10)
C8 0.0635(18) 0.0521(15) 0.0445(14) -0.0084(12) -0.0024(13) -0.0274(14)
C9 0.0473(14) 0.0595(16) 0.0377(12) 0.0028(11) 0.0001(11) -0.0293(13)
C10 0.070(2) 0.0598(18) 0.072(2) 0.0029(15) 0.0026(16) -0.0403(17)
C11 0.0436(16) 0.084(2) 0.072(2) 0.0018(18) 0.0023(14) -0.0303(16)

loop_
_atom_type_symbol
_atom_type_description
_atom_type_scat_dispersion_real
_atom_type_scat_dispersion_imag
_atom_type_scat_source
C C 0.0033 0.0016 'International Tables Vol C Tables 4.2.6.8 and 6.1.1.4'
H H 0.0000 0.0000 'International Tables Vol C Tables 4.2.6.8 and 6.1.1.4'
N N 0.0061 0.0033 'International Tables Vol C Tables 4.2.6.8 and 6.1.1.4'
Cl Cl 0.1484 0.1585 'International Tables Vol C Tables 4.2.6.8 and 6.1.1.4'
Pd Pd -0.9988 1.0072 'International Tables Vol C Tables 4.2.6.8 and 6.1.1.4'

loop_
_geom_angle_atom_site_label_1
_geom_angle_atom_site_label_2
_geom_angle_atom_site_label_3
_geom_angle
_geom_angle_site_symmetry_1
_geom_angle_site_symmetry_3
_geom_angle_publ_flag
N1 Pd1 C1 94.32(9) . . ?
N1 Pd1 N2 78.78(8) . . ?
C1 Pd1 N2 172.91(8) . . ?
N1 Pd1 Cl1 177.75(6) . . ?
C1 Pd1 Cl1 87.72(7) . . ?
N2 Pd1 Cl1 99.15(6) . . ?
C2 N1 C6 118.7(2) . . ?
C2 N1 Pd1 127.25(18) . . ?
C6 N1 Pd1 113.99(16) . . ?
C7 N2 C9 114.8(2) . . ?
C7 N2 Pd1 101.37(14) . . ?
C9 N2 Pd1 112.65(15) . . ?
C7 N2 H2 106.8(17) . . ?
C9 N2 H2 104.1(17) . . ?
Pd1 N2 H2 117.4(18) . . ?
Pd1 C1 H1A 109.5 . . ?
Pd1 C1 H1B 109.5 . . ?
H1A C1 H1B 109.5 . . ?
Pd1 C1 H1C 109.5 . . ?
H1A C1 H1C 109.5 . . ?
H1B C1 H1C 109.5 . . ?
N1 C2 C3 122.3(3) . . ?
N1 C2 H2A 118.9 . . ?
C3 C2 H2A 118.9 . . ?
C2 C3 C4 119.1(3) . . ?
C2 C3 H3A 120.4 . . ?
C4 C3 H3A 120.4 . . ?
C3 C4 C5 119.0(3) . . ?
C3 C4 H4A 120.5 . . ?
C5 C4 H4A 120.5 . . ?
C6 C5 C4 119.3(3) . . ?
C6 C5 H5A 120.4 . . ?
C4 C5 H5A 120.4 . . ?
N1 C6 C5 121.6(2) . . ?
N1 C6 C7 115.8(2) . . ?
C5 C6 C7 122.6(2) . . ?
N2 C7 C6 108.30(19) . . ?
N2 C7 C8 110.1(2) . . ?
C6 C7 C8 111.1(2) . . ?
N2 C7 H7A 109.1 . . ?
C6 C7 H7A 109.1 . . ?
C8 C7 H7A 109.1 . . ?
C7 C8 H8A 109.5 . . ?
C7 C8 H8B 109.5 . . ?
H8A C8 H8B 109.5 . . ?
C7 C8 H8C 109.5 . . ?
H8A C8 H8C 109.5 . . ?
H8B C8 H8C 109.5 . . ?
N2 C9 C10 108.4(2) . . ?
N2 C9 C11 113.8(2) . . ?
C10 C9 C11 111.3(3) . . ?
N2 C9 H9A 107.7 . . ?
C10 C9 H9A 107.7 . . ?
C11 C9 H9A 107.7 . . ?
C9 C10 H10A 109.5 . . ?
C9 C10 H10B 109.5 . . ?
H10A C10 H10B 109.5 . . ?
C9 C10 H10C 109.5 . . ?
H10A C10 H10C 109.5 . . ?
H10B C10 H10C 109.5 . . ?
C9 C11 H11B 109.5 . . ?
C9 C11 H11C 109.5 . . ?
H11B C11 H11C 109.5 . . ?
C9 C11 H11A 109.5 . . ?
H11B C11 H11A 109.5 . . ?
H11C C11 H11A 109.5 . . ?

loop_
_geom_bond_atom_site_label_1
_geom_bond_atom_site_label_2
_geom_bond_distance
_geom_bond_site_symmetry_2
_geom_bond_publ_flag
Pd1 N1 2.049(2) . ?
Pd1 C1 2.055(2) . ?
Pd1 N2 2.211(2) . ?
Pd1 Cl1 2.3170(7) . ?
N1 C2 1.339(3) . ?
N1 C6 1.349(3) . ?
N2 C7 1.474(3) . ?
N2 C9 1.498(3) . ?
N2 H2 0.91(3) . ?
C1 H1A 0.9600 . ?
C1 H1B 0.9600 . ?
C1 H1C 0.9600 . ?
C2 C3 1.373(4) . ?
C2 H2A 0.9300 . ?
C3 C4 1.373(4) . ?
C3 H3A 0.9300 . ?
C4 C5 1.382(4) . ?
C4 H4A 0.9300 . ?
C5 C6 1.374(4) . ?
C5 H5A 0.9300 . ?
C6 C7 1.521(3) . ?
C7 C8 1.525(4) . ?
C7 H7A 0.9800 . ?
C8 H8A 0.9600 . ?
C8 H8B 0.9600 . ?
C8 H8C 0.9600 . ?
C9 C10 1.523(4) . ?
C9 C11 1.526(4) . ?
C9 H9A 0.9800 . ?
C10 H10A 0.9600 . ?
C10 H10B 0.9600 . ?
C10 H10C 0.9600 . ?
C11 H11B 0.9600 . ?
C11 H11C 0.9600 . ?
C11 H11A 0.9600 . ?
